data_1511476
loop_
_publ_author_name
'Johnston, D.C.'

_publ_section_title
;
 Superconductivity in a new ternary structure class of boride compounds
;
_journal_name_full 'Solid State Communications'
_journal_page_first 699
_journal_page_last 702
_journal_paper_doi 10.1016/0038-1098(77)90078-3
_journal_volume 24
_journal_year 1977
_chemical_formula_sum 'B4 Lu Ru4'
_chemical_name_systematic 'Lu Ru4 B4'
_space_group_IT_number 142
_symmetry_space_group_name_Hall '-I 4bd 2c'
_symmetry_space_group_name_H-M 'I 41/a c d :2'
_cell_angle_alpha 90
_cell_angle_beta 90
_cell_angle_gamma 90
_cell_formula_units_Z 8
_cell_length_a 7.419
_cell_length_b 7.419
_cell_length_c 14.955
_cell_volume 823.147
_citation_journal_id_ASTM SSCOA4
_cod_data_source_file boron4-x_107.cif
_cod_data_source_block B4Lu1Ru4
_cod_original_cell_volume 823.1465
_cod_original_formula_sum 'B4 Lu1 Ru4'
_cod_database_code 1511476

loop_
_symmetry_equiv_pos_as_xyz
x,y,z
-y+1/4,x+3/4,z+1/4
-x+1/2,-y,z+1/2
y+1/4,-x+1/4,z+3/4
x,-y,-z+1/2
y+1/4,x+3/4,-z+3/4
-x+1/2,y,-z
-y+1/4,-x+1/4,-z+1/4
-x,-y,-z
y-1/4,-x-3/4,-z-1/4
x-1/2,y,-z-1/2
-y-1/4,x-1/4,-z-3/4
-x,y,z-1/2
-y-1/4,-x-3/4,z-3/4
x-1/2,-y,z
y-1/4,x-1/4,z-1/4
x+1/2,y+1/2,z+1/2
-y+3/4,x+5/4,z+3/4
-x+1,-y+1/2,z+1
y+3/4,-x+3/4,z+5/4
x+1/2,-y+1/2,-z+1
y+3/4,x+5/4,-z+5/4
-x+1,y+1/2,-z+1/2
-y+3/4,-x+3/4,-z+3/4
-x+1/2,-y+1/2,-z+1/2
y+1/4,-x-1/4,-z+1/4
x,y+1/2,-z
-y+1/4,x+1/4,-z-1/4
-x+1/2,y+1/2,z
-y+1/4,-x-1/4,z-1/4
x,-y+1/2,z+1/2
y+1/4,x+1/4,z+1/4

loop_
_atom_site_label
_atom_site_type_symbol
_atom_site_fract_x
_atom_site_fract_y
_atom_site_fract_z
_atom_site_occupancy
_atom_site_U_iso_or_equiv
B1 B 0.139 0.068 0.289 1 0.0
Ru1 Ru 0.35 0.138 0.188 1 0.0
Lu1 Lu 0 0.25 0.125 1 0.0
